data_2014096
loop_
_publ_author_name
'Fleck, Michel'

_publ_section_title
;
 Thiocyanates of nickel and caesium: Cs~2~NiAg~2~(SCN)~6~&#x00B7;2H~2~O
 and CsNi(SCN)~3~
;
_journal_issue 7
_journal_name_full 'Acta Crystallographica Section C'
_journal_page_first i63
_journal_page_last i65
_journal_paper_doi 10.1107/S0108270104008790
_journal_volume 60
_journal_year 2004
_chemical_formula_iupac 'Cs Ni (S C N)3'
_chemical_formula_moiety 'Cs , Ni , 3S C N'
_chemical_formula_sum 'C3 Cs N3 Ni S3'
_chemical_formula_weight 365.86
_chemical_name_common 'caesium nickel(II) thiocyanate'
_chemical_name_systematic 'caesium nickel trithiocyanate'
_space_group_IT_number 14
_symmetry_cell_setting monoclinic
_symmetry_space_group_name_Hall '-P 2yn'
_symmetry_space_group_name_H-M 'P 1 21/n 1'
_atom_sites_solution_primary direct
_atom_sites_solution_secondary difmap
_cell_angle_alpha 90.00
_cell_angle_beta 96.87(3)
_cell_angle_gamma 90.00
_cell_formula_units_Z 4
_cell_length_a 5.5540(10)
_cell_length_b 13.294(3)
_cell_length_c 12.589(3)
_cell_measurement_reflns_used 2800
_cell_measurement_temperature 293(2)
_cell_measurement_theta_max 30.034
_cell_measurement_theta_min 4.076
_cell_volume 922.8(4)
_computing_cell_refinement 'HKL SCALEPACK (Otwinowski & Minor 1997)'
_computing_data_collection 'COLLECT (Nonius, 2003)'
_computing_data_reduction 'HKL DENZO (Otwinowski & Minor 1997) and SCALEPACK'
_computing_molecular_graphics 'DIAMOND (Bergerhoff et al., 1996) and ORTEP-3 (Farrugia, 1997)'
_computing_publication_material SHELXL97
_computing_structure_refinement 'SHELXL97 (Sheldrick, 1997)'
_computing_structure_solution 'SHELXS97 (Sheldrick, 1997)'
_diffrn_ambient_temperature 293(2)
_diffrn_detector_area_resol_mean 9
_diffrn_measured_fraction_theta_full 0.996
_diffrn_measured_fraction_theta_max 0.996
_diffrn_measurement_device_type 'Nonius KappaCCD area-detector'
_diffrn_measurement_method '\f and \w'
_diffrn_radiation_monochromator graphite
_diffrn_radiation_source 'fine-focus sealed tube'
_diffrn_radiation_type MoK\a
_diffrn_radiation_wavelength 0.71073
_diffrn_reflns_av_R_equivalents 0.0135
_diffrn_reflns_av_sigmaI/netI 0.0192
_diffrn_reflns_limit_h_max 7
_diffrn_reflns_limit_h_min -7
_diffrn_reflns_limit_k_max 17
_diffrn_reflns_limit_k_min -18
_diffrn_reflns_limit_l_max 17
_diffrn_reflns_limit_l_min -17
_diffrn_reflns_number 5137
_diffrn_reflns_theta_full 30.03
_diffrn_reflns_theta_max 30.03
_diffrn_reflns_theta_min 4.15
_diffrn_standards_number 0
_exptl_absorpt_coefficient_mu 6.605
_exptl_absorpt_correction_T_max 0.7336
_exptl_absorpt_correction_T_min 0.4374
_exptl_absorpt_correction_type multi-scan
_exptl_absorpt_process_details '(Otwinowski & Minor, 1997)'
_exptl_crystal_colour green
_exptl_crystal_density_diffrn 2.633
_exptl_crystal_density_meas ?
_exptl_crystal_density_method 'not measured'
_exptl_crystal_description fragment
_exptl_crystal_F_000 680
_exptl_crystal_size_max 0.15
_exptl_crystal_size_mid 0.08
_exptl_crystal_size_min 0.05
_refine_diff_density_max 1.403
_refine_diff_density_min -1.282
_refine_ls_extinction_coef 0.0042(4)
_refine_ls_extinction_expression Fc^*^=kFc[1+0.001xFc^2^\l^3^/sin(2\q)]^-1/4^
_refine_ls_extinction_method 'SHELXL97 (Sheldrick, 1997)'
_refine_ls_goodness_of_fit_ref 1.049
_refine_ls_hydrogen_treatment none
_refine_ls_matrix_type full
_refine_ls_number_parameters 104
_refine_ls_number_reflns 2695
_refine_ls_number_restraints 0
_refine_ls_restrained_S_all 1.049
_refine_ls_R_factor_all 0.0258
_refine_ls_R_factor_gt 0.0222
_refine_ls_shift/su_max 0.001
_refine_ls_shift/su_mean 0.000
_refine_ls_structure_factor_coef Fsqd
_refine_ls_weighting_details 'calc w = 1/[\s^2^(Fo^2^)+(0.0231P)^2^+1.4456P] where P=(Fo^2^+2Fc^2^)/3'
_refine_ls_weighting_scheme calc
_refine_ls_wR_factor_gt 0.0548
_refine_ls_wR_factor_ref 0.0567
_reflns_number_gt 2441
_reflns_number_total 2695
_reflns_threshold_expression I>2\s(I)
_cod_data_source_file bc1042.cif
_cod_data_source_block II
_cod_depositor_comments
;
The following automatic conversions were performed:

'_exptl_crystal_density_meas' value 'not measured' was changed to '?'
- the value is perceived as not measured.

Automatic conversion script
Id: cif_fix_values 3008 2015-01-20 13:52:24Z robertas 
;
_cod_original_cell_volume 922.8(3)
_cod_original_sg_symbol_H-M 'P 21/n'
_cod_database_code 2014096

loop_
_symmetry_equiv_pos_as_xyz
'x, y, z'
'-x+1/2, y+1/2, -z+1/2'
'-x, -y, -z'
'x-1/2, -y-1/2, z-1/2'

loop_
_atom_site_label
_atom_site_fract_x
_atom_site_fract_y
_atom_site_fract_z
_atom_site_U_iso_or_equiv
_atom_site_adp_type
_atom_site_calc_flag
_atom_site_refinement_flags
_atom_site_occupancy
_atom_site_disorder_assembly
_atom_site_disorder_group
_atom_site_type_symbol
Cs 0.84679(3) 0.770463(15) 0.782236(14) 0.03794(8) Uani d . 1 . . Cs
Ni1 1.0000 1.0000 1.0000 0.01849(9) Uani d S 1 . . Ni
Ni2 1.0000 1.0000 0.5000 0.01929(10) Uani d S 1 . . Ni
S1 0.73286(11) 1.14465(5) 0.42234(6) 0.03133(15) Uani d . 1 . . S
C1 0.4635(4) 1.09370(18) 0.42543(18) 0.0212(4) Uani d . 1 . . C
N1 0.2735(3) 1.05985(16) 0.42909(16) 0.0239(4) Uani d . 1 . . N
S2 0.75413(10) 1.16164(5) 0.98419(5) 0.02523(13) Uani d . 1 . . S
C2 1.4903(4) 1.11767(18) 1.01032(18) 0.0216(4) Uani d . 1 . . C
N2 1.3046(4) 1.08680(16) 1.02800(18) 0.0264(4) Uani d . 1 . . N
S3 1.14552(14) 1.10980(5) 0.65465(5) 0.03376(15) Uani d . 1 . . S
C3 1.0811(4) 1.04944(19) 0.76231(19) 0.0252(5) Uani d . 1 . . C
N3 1.0350(4) 1.01092(18) 0.83928(17) 0.0311(5) Uani d . 1 . . N

loop_
_atom_site_aniso_label
_atom_site_aniso_U_11
_atom_site_aniso_U_22
_atom_site_aniso_U_33
_atom_site_aniso_U_12
_atom_site_aniso_U_13
_atom_site_aniso_U_23
Cs 0.04006(12) 0.04138(12) 0.03114(10) 0.00496(7) -0.00081(7) -0.00430(7)
Ni1 0.01560(18) 0.0232(2) 0.01736(18) -0.00227(14) 0.00478(13) 0.00133(14)
Ni2 0.01391(17) 0.0246(2) 0.01988(19) -0.00270(14) 0.00413(14) 0.00280(14)
S1 0.0172(3) 0.0292(3) 0.0479(4) -0.0036(2) 0.0053(2) 0.0109(3)
C1 0.0184(9) 0.0234(10) 0.0218(10) 0.0023(8) 0.0034(8) 0.0048(8)
N1 0.0172(8) 0.0283(10) 0.0267(9) -0.0004(7) 0.0050(7) 0.0051(8)
S2 0.0180(2) 0.0243(3) 0.0339(3) -0.0026(2) 0.0051(2) 0.0048(2)
C2 0.0203(10) 0.0201(10) 0.0243(10) 0.0027(8) 0.0028(8) -0.0007(8)
N2 0.0180(9) 0.0241(10) 0.0377(11) -0.0003(8) 0.0060(8) -0.0018(8)
S3 0.0473(4) 0.0331(3) 0.0214(3) -0.0161(3) 0.0064(2) 0.0007(2)
C3 0.0260(11) 0.0276(12) 0.0224(10) -0.0022(9) 0.0043(9) -0.0023(9)
N3 0.0365(12) 0.0372(12) 0.0205(9) -0.0015(10) 0.0075(8) 0.0013(8)

loop_
_atom_type_symbol
_atom_type_description
_atom_type_scat_dispersion_real
_atom_type_scat_dispersion_imag
_atom_type_scat_source
C C 0.0033 0.0016 'International Tables Vol C Tables 4.2.6.8 and 6.1.1.4'
N N 0.0061 0.0033 'International Tables Vol C Tables 4.2.6.8 and 6.1.1.4'
Ni Ni 0.3393 1.1124 'International Tables Vol C Tables 4.2.6.8 and 6.1.1.4'
Cs Cs -0.3680 2.1192 'International Tables Vol C Tables 4.2.6.8 and 6.1.1.4'
S S 0.1246 0.1234 'International Tables Vol C Tables 4.2.6.8 and 6.1.1.4'

loop_
_geom_angle_atom_site_label_1
_geom_angle_atom_site_label_2
_geom_angle_atom_site_label_3
_geom_angle_site_symmetry_1
_geom_angle_site_symmetry_3
_geom_angle
_geom_angle_publ_flag
N2 Cs N3 3_777 . 52.85(5) ?
N2 Cs C1 3_777 3_676 95.83(6) ?
N3 Cs C1 . 3_676 77.44(6) ?
N2 Cs N1 3_777 3_676 98.08(6) ?
N3 Cs N1 . 3_676 65.23(5) ?
C1 Cs N1 3_676 3_676 19.09(5) ?
N2 Cs S3 3_777 2_746 117.16(4) ?
N3 Cs S3 . 2_746 107.54(5) ?
C1 Cs S3 3_676 2_746 142.46(4) ?
N1 Cs S3 3_676 2_746 129.32(4) ?
N2 Cs S2 3_777 3_777 55.69(4) ?
N3 Cs S2 . 3_777 56.43(4) ?
C1 Cs S2 3_676 3_777 133.80(4) ?
N1 Cs S2 3_676 3_777 120.41(4) ?
S3 Cs S2 2_746 3_777 64.58(2) ?
N2 Cs S3 3_777 2_646 85.10(4) ?
N3 Cs S3 . 2_646 136.42(4) ?
C1 Cs S3 3_676 2_646 98.75(4) ?
N1 Cs S3 3_676 2_646 117.80(4) ?
S3 Cs S3 2_746 2_646 101.29(2) ?
S2 Cs S3 3_777 2_646 112.15(2) ?
N2 Cs S2 3_777 2_646 152.72(4) ?
N3 Cs S2 . 2_646 125.21(4) ?
C1 Cs S2 3_676 2_646 60.19(4) ?
N1 Cs S2 3_676 2_646 63.87(4) ?
S3 Cs S2 2_746 2_646 89.87(3) ?
S2 Cs S2 3_777 2_646 150.51(2) ?
S3 Cs S2 2_646 2_646 86.03(3) ?
N2 Cs C2 3_777 3_777 17.60(5) ?
N3 Cs C2 . 3_777 69.10(5) ?
C1 Cs C2 3_676 3_777 94.31(5) ?
N1 Cs C2 3_676 3_777 102.19(5) ?
S3 Cs C2 2_746 3_777 122.60(4) ?
S2 Cs C2 3_777 3_777 68.59(4) ?
S3 Cs C2 2_646 3_777 67.94(4) ?
S2 Cs C2 2_646 3_777 140.87(4) ?
N2 Cs C3 3_777 2_646 110.54(5) ?
N3 Cs C3 . 2_646 158.59(6) ?
C1 Cs C3 3_676 2_646 92.64(6) ?
N1 Cs C3 3_676 2_646 109.26(5) ?
S3 Cs C3 2_746 2_646 91.95(4) ?
S2 Cs C3 3_777 2_646 129.39(4) ?
S3 Cs C3 2_646 2_646 25.64(4) ?
S2 Cs C3 2_646 2_646 61.88(4) ?
C2 Cs C3 3_777 2_646 93.15(5) ?
N2 Cs S1 3_777 3_776 123.62(4) ?
N3 Cs S1 . 3_776 70.79(4) ?
C1 Cs S1 3_676 3_776 68.20(4) ?
N1 Cs S1 3_676 3_776 51.41(4) ?
S3 Cs S1 2_746 3_776 78.28(2) ?
S2 Cs S1 3_777 3_776 96.33(2) ?
S3 Cs S1 2_646 3_776 148.450(18) ?
S2 Cs S1 2_646 3_776 62.47(2) ?
C2 Cs S1 3_777 3_776 138.86(4) ?
C3 Cs S1 2_646 3_776 123.38(4) ?
N2 Cs S1 3_777 3_676 92.82(4) ?
N3 Cs S1 . 3_676 94.20(4) ?
C1 Cs S1 3_676 3_676 23.83(4) ?
N1 Cs S1 3_676 3_676 42.92(4) ?
S3 Cs S1 2_746 3_676 149.599(18) ?
S2 Cs S1 3_777 3_676 145.28(2) ?
S3 Cs S1 2_646 3_676 74.93(2) ?
S2 Cs S1 2_646 3_676 59.94(2) ?
C2 Cs S1 3_777 3_676 84.59(4) ?
C3 Cs S1 2_646 3_676 71.53(4) ?
S1 Cs S1 3_776 3_676 89.57(2) ?
N2 Ni1 N2 3_777 . 180.00(10) ?
N2 Ni1 N3 3_777 3_777 87.50(10) ?
N2 Ni1 N3 . 3_777 92.50(10) ?
N2 Ni1 N3 3_777 . 92.50(10) ?
N2 Ni1 N3 . . 87.50(10) ?
N3 Ni1 N3 3_777 . 180.0000(10) ?
N2 Ni1 S2 3_777 . 92.18(6) ?
N2 Ni1 S2 . . 87.82(6) ?
N3 Ni1 S2 3_777 . 91.35(7) ?
N3 Ni1 S2 . . 88.65(7) ?
N2 Ni1 S2 3_777 3_777 87.82(6) ?
N2 Ni1 S2 . 3_777 92.18(6) ?
N3 Ni1 S2 3_777 3_777 88.65(7) ?
N3 Ni1 S2 . 3_777 91.35(7) ?
S2 Ni1 S2 . 3_777 180.0 ?
N2 Ni1 Cs 3_777 3_777 129.31(6) ?
N2 Ni1 Cs . 3_777 50.69(6) ?
N3 Ni1 Cs 3_777 3_777 55.62(7) ?
N3 Ni1 Cs . 3_777 124.38(7) ?
S2 Ni1 Cs . 3_777 59.49(2) ?
S2 Ni1 Cs 3_777 3_777 120.51(2) ?
N2 Ni1 Cs 3_777 . 50.69(6) ?
N2 Ni1 Cs . . 129.31(6) ?
N3 Ni1 Cs 3_777 . 124.38(7) ?
N3 Ni1 Cs . . 55.62(7) ?
S2 Ni1 Cs . . 120.51(2) ?
S2 Ni1 Cs 3_777 . 59.49(2) ?
Cs Ni1 Cs 3_777 . 180.0 ?
N1 Ni2 N1 3_676 1_655 180.00(11) ?
N1 Ni2 S3 3_676 3_776 85.62(7) ?
N1 Ni2 S3 1_655 3_776 94.38(7) ?
N1 Ni2 S3 3_676 . 94.38(7) ?
N1 Ni2 S3 1_655 . 85.62(7) ?
S3 Ni2 S3 3_776 . 180.0 ?
N1 Ni2 S1 3_676 3_776 88.12(6) ?
N1 Ni2 S1 1_655 3_776 91.88(6) ?
S3 Ni2 S1 3_776 3_776 88.70(3) ?
S3 Ni2 S1 . 3_776 91.30(3) ?
N1 Ni2 S1 3_676 . 91.88(6) ?
N1 Ni2 S1 1_655 . 88.12(6) ?
S3 Ni2 S1 3_776 . 91.30(3) ?
S3 Ni2 S1 . . 88.70(3) ?
S1 Ni2 S1 3_776 . 180.0 ?
C1 S1 Ni2 . . 99.74(8) ?
C1 S1 Cs . 3_776 139.67(9) ?
Ni2 S1 Cs . 3_776 96.08(2) ?
C1 S1 Cs . 3_676 58.17(8) ?
Ni2 S1 Cs . 3_676 146.96(3) ?
Cs S1 Cs 3_776 3_676 89.57(2) ?
C1 S1 Cs . 2_656 87.14(9) ?
Ni2 S1 Cs . 2_656 94.58(3) ?
Cs S1 Cs 3_776 2_656 128.33(2) ?
Cs S1 Cs 3_676 2_656 107.27(3) ?
N1 C1 S1 . . 178.4(2) y
N1 C1 Cs . 3_676 81.86(15) ?
S1 C1 Cs . 3_676 98.00(9) ?
C1 N1 Ni2 . 1_455 156.00(19) ?
C1 N1 Cs . 3_676 79.05(15) ?
Ni2 N1 Cs 1_455 3_676 120.47(8) ?
C2 S2 Ni1 1_455 . 99.61(8) ?
C2 S2 Cs 1_455 3_777 113.81(9) ?
Ni1 S2 Cs . 3_777 82.80(2) ?
C2 S2 Cs 1_455 2_656 106.44(9) ?
Ni1 S2 Cs . 2_656 115.53(3) ?
Cs S2 Cs 3_777 2_656 132.05(2) ?
N2 C2 S2 . 1_655 179.6(2) y
N2 C2 Cs . 3_777 57.91(15) ?
S2 C2 Cs 1_655 3_777 122.37(11) ?
C2 N2 Ni1 . . 155.0(2) ?
C2 N2 Cs . 3_777 104.49(17) ?
Ni1 N2 Cs . 3_777 100.11(8) ?
C3 S3 Ni2 . . 105.97(9) ?
C3 S3 Cs . 2_756 110.67(9) ?
Ni2 S3 Cs . 2_756 134.63(3) ?
C3 S3 Cs . 2_656 82.15(9) ?
Ni2 S3 Cs . 2_656 109.48(3) ?
Cs S3 Cs 2_756 2_656 101.29(2) ?
N3 C3 S3 . . 177.3(2) y
N3 C3 Cs . 2_656 105.75(19) ?
S3 C3 Cs . 2_656 72.21(9) ?
C3 N3 Ni1 . . 156.1(2) ?
C3 N3 Cs . . 109.44(18) ?
Ni1 N3 Cs . . 94.48(8) ?

loop_
_geom_bond_atom_site_label_1
_geom_bond_atom_site_label_2
_geom_bond_site_symmetry_2
_geom_bond_distance
_geom_bond_publ_flag
Cs N2 3_777 3.240(2) y
Cs N3 . 3.413(3) y
Cs C1 3_676 3.462(2) y
Cs N1 3_676 3.491(2) y
Cs S3 2_746 3.5508(9) y
Cs S2 3_777 3.5798(13) y
Cs S3 2_646 3.6317(10) y
Cs S2 2_646 3.6341(10) y
Cs C2 3_777 3.702(2) y
Cs C3 2_646 3.778(3) ?
Cs S1 3_776 3.8464(12) ?
Cs S1 3_676 4.0357(14) ?
Ni1 N2 3_777 2.043(2) no
Ni1 N2 . 2.043(2) y
Ni1 N3 3_777 2.061(2) no
Ni1 N3 . 2.061(2) y
Ni1 S2 . 2.5411(8) y
Ni1 S2 3_777 2.5411(8) no
Ni2 N1 3_676 2.015(2) no
Ni2 N1 1_655 2.015(2) y
Ni2 S3 3_776 2.4896(8) no
Ni2 S3 . 2.4896(8) y
Ni2 S1 3_776 2.5511(8) no
Ni2 S1 . 2.5511(8) y
S1 C1 . 1.647(2) y
C1 N1 . 1.154(3) y
S2 C2 1_455 1.647(2) y
C2 N2 . 1.156(3) y
S3 C3 . 1.651(3) y
C3 N3 . 1.152(3) y
